data_7219492
loop_
_publ_author_name
'Cowell, Joseph'
'Abualnaja, Matokah'
'Morton, Stephanie'
'Linder, Ruth'
'Buckingham, Faye'
'Waddell, Paul G.'
'Probert, Michael R.'
'Hall, Michael J.'

_publ_section_title
;
 Diastereoselective synthesis of functionalised carbazoles via a
 sequential Diels--Alder/ene reaction strategy
;
_journal_issue 21
_journal_name_full 'RSC Adv.'
_journal_page_first 16125
_journal_paper_doi 10.1039/C5RA00499C
_journal_volume 5
_journal_year 2015
_chemical_formula_moiety 'C24 H20 F5 N3 O5 S'
_chemical_formula_sum 'C24 H20 F5 N3 O5 S'
_chemical_formula_weight 557.49
_chemical_name_systematic
(3aS*,5S*,10bS*)-5-((S*)-hydroxy(perfluorophenyl)methyl)-N,N-dimethyl-1,3-dioxo-1,3,3a,4,5,10b-hexahydropyrrolo[3,4-a]carbazole-10(2H)-sulfonamide
_space_group_crystal_system monoclinic
_space_group_IT_number 14
_space_group_name_Hall '-P 2yn'
_space_group_name_H-M_alt 'P 1 21/n 1'
_symmetry_space_group_name_Hall '-P 2yn'
_symmetry_space_group_name_H-M 'P 1 21/n 1'
_atom_sites_solution_hydrogens mixed
_atom_sites_solution_primary direct
_audit_creation_date 2014-12-02
_audit_creation_method
;
Olex2 1.2-alpha
(compiled 2014.11.21 svn.r3095 for OlexSys, GUI svn.r4949)
;
_audit_update_record
;
2014-12-18 deposited with the CCDC.
2015-01-16 downloaded from the CCDC.
;
_cell_angle_alpha 90
_cell_angle_beta 101.016(5)
_cell_angle_gamma 90
_cell_formula_units_Z 4
_cell_length_a 7.9070(4)
_cell_length_b 14.2862(7)
_cell_length_c 20.6839(10)
_cell_measurement_reflns_used 5543
_cell_measurement_temperature 150.0
_cell_measurement_theta_max 28.5224
_cell_measurement_theta_min 2.8459
_cell_volume 2293.4(2)
_computing_cell_refinement
;
CrysAlisPro, Agilent Technologies,
Version 1.171.35.21 (release 20-01-2012 CrysAlis171 .NET)
(compiled Jan 23 2012,18:06:46)
;
_computing_data_collection
;
CrysAlisPro, Agilent Technologies,
Version 1.171.35.21 (release 20-01-2012 CrysAlis171 .NET)
(compiled Jan 23 2012,18:06:46)
;
_computing_data_reduction
;
CrysAlisPro, Agilent Technologies,
Version 1.171.35.21 (release 20-01-2012 CrysAlis171 .NET)
(compiled Jan 23 2012,18:06:46)
;
_computing_molecular_graphics 'Olex2 (Dolomanov et al., 2009)'
_computing_publication_material 'Olex2 (Dolomanov et al., 2009)'
_computing_structure_refinement 'XL (Sheldrick, 2008)'
_computing_structure_solution 'ShelXS (Sheldrick, 2008)'
_diffrn_ambient_temperature 150.00
_diffrn_detector_area_resol_mean 10.3968
_diffrn_measured_fraction_theta_full 0.992
_diffrn_measured_fraction_theta_max 0.876
_diffrn_measurement_details
;
  1 omega  -91.00  -64.75   0.7500   70.0000
omega____ theta____ kappa____ phi______ frames
    -       -8.1850 -167.0000   26.0000 35

  2 omega  -87.00   15.00   0.7500   70.0000
omega____ theta____ kappa____ phi______ frames
    -       -8.1850  -77.0000  120.0000 136

  3 omega  -11.00   77.50   0.7500   70.0000
omega____ theta____ kappa____ phi______ frames
    -        9.9038   38.0000   60.0000 118

  4 omega    5.00   49.25   0.7500   70.0000
omega____ theta____ kappa____ phi______ frames
    -        9.9038  -99.0000 -180.0000 59

  5 omega  -39.00   -6.00   0.7500   70.0000
omega____ theta____ kappa____ phi______ frames
    -        9.9038  115.0000  -98.0000 44

  6 omega  -61.00  -35.50   0.7500   70.0000
omega____ theta____ kappa____ phi______ frames
    -        9.9038  -38.0000  -90.0000 34

  7 omega  -63.00   25.50   0.7500   70.0000
omega____ theta____ kappa____ phi______ frames
    -        9.9038  -57.0000    0.0000 118
;
_diffrn_measurement_device_type 'Xcalibur, Atlas, Gemini ultra'
_diffrn_measurement_method '\w scans'
_diffrn_orient_matrix_UB_11 -0.0645809000
_diffrn_orient_matrix_UB_12 -0.0234370000
_diffrn_orient_matrix_UB_13 0.0133676000
_diffrn_orient_matrix_UB_21 -0.0645493000
_diffrn_orient_matrix_UB_22 0.0212721000
_diffrn_orient_matrix_UB_23 -0.0240350000
_diffrn_orient_matrix_UB_31 0.0036687000
_diffrn_orient_matrix_UB_32 -0.0382610000
_diffrn_orient_matrix_UB_33 -0.0215446000
_diffrn_radiation_monochromator graphite
_diffrn_radiation_type MoK\a
_diffrn_radiation_wavelength 0.71073
_diffrn_reflns_av_R_equivalents 0.0596
_diffrn_reflns_av_unetI/netI 0.0600
_diffrn_reflns_Laue_measured_fraction_full 0.992
_diffrn_reflns_Laue_measured_fraction_max 0.876
_diffrn_reflns_limit_h_max 10
_diffrn_reflns_limit_h_min -10
_diffrn_reflns_limit_k_max 18
_diffrn_reflns_limit_k_min -18
_diffrn_reflns_limit_l_max 24
_diffrn_reflns_limit_l_min -26
_diffrn_reflns_number 23890
_diffrn_reflns_point_group_measured_fraction_full 0.992
_diffrn_reflns_point_group_measured_fraction_max 0.876
_diffrn_reflns_theta_full 25.000
_diffrn_reflns_theta_max 28.585
_diffrn_reflns_theta_min 2.852
_diffrn_source 'Enhance (Mo) X-ray Source'
_diffrn_standards_number 0
_exptl_absorpt_coefficient_mu 0.227
_exptl_absorpt_correction_T_max 1.00000
_exptl_absorpt_correction_T_min 0.98002
_exptl_absorpt_correction_type multi-scan
_exptl_absorpt_process_details
;
CrysAlisPro, Agilent Technologies,
Version 1.171.35.21 (release 20-01-2012 CrysAlis171 .NET)
(compiled Jan 23 2012,18:06:46)
Empirical absorption correction using spherical harmonics,
 implemented in SCALE3 ABSPACK scaling algorithm.
;
_exptl_crystal_colour 'clear light colourless'
_exptl_crystal_colour_lustre clear
_exptl_crystal_colour_modifier light
_exptl_crystal_colour_primary colourless
_exptl_crystal_density_diffrn 1.615
_exptl_crystal_description block
_exptl_crystal_F_000 1144
_exptl_crystal_size_max 0.15
_exptl_crystal_size_mid 0.1
_exptl_crystal_size_min 0.1
_refine_diff_density_max 0.344
_refine_diff_density_min -0.374
_refine_diff_density_rms 0.067
_refine_ls_extinction_method none
_refine_ls_goodness_of_fit_ref 1.027
_refine_ls_hydrogen_treatment mixed
_refine_ls_matrix_type full
_refine_ls_number_parameters 350
_refine_ls_number_reflns 5125
_refine_ls_number_restraints 0
_refine_ls_restrained_S_all 1.027
_refine_ls_R_factor_all 0.0864
_refine_ls_R_factor_gt 0.0492
_refine_ls_shift/su_max 0.000
_refine_ls_shift/su_mean 0.000
_refine_ls_structure_factor_coef Fsqd
_refine_ls_weighting_details 'w=1/[\s^2^(Fo^2^)+(0.0402P)^2^+1.5042P] where P=(Fo^2^+2Fc^2^)/3'
_refine_ls_weighting_scheme calc
_refine_ls_wR_factor_gt 0.0954
_refine_ls_wR_factor_ref 0.1108
_reflns_Friedel_coverage 0.000
_reflns_number_gt 3582
_reflns_number_total 5125
_reflns_threshold_expression 'I > 2\s(I)'
_cod_data_source_file c5ra00499c2.cif
_cod_data_source_block mjh120042
_cod_database_code 7219492
_shelxl_version_number 2014/6
_shelx_space_group_comment
;
The symmetry employed for this shelxl refinement is uniquely defined
by the following loop, which should always be used as a source of
symmetry information in preference to the above space-group names.
They are only intended as comments.
;
_shelx_estimated_absorpt_t_max 0.978
_shelx_estimated_absorpt_t_min 0.967
_reflns_odcompleteness_completeness 98.94
_reflns_odcompleteness_iscentric 1
_reflns_odcompleteness_theta 24.97
_olex2_refinement_description
;
1. Fixed Uiso
 At 1.2 times of:
  All C(H) groups, All C(H,H) groups
 At 1.5 times of:
  All C(H,H,H) groups
2.a Ternary CH refined with riding coordinates:
 C8(H8), C10(H10), C14(H14), C16(H16)
2.b Secondary CH2 refined with riding coordinates:
 C9(H9A,H9B)
2.c Aromatic/amide H refined with riding coordinates:
 C2(H2), C3(H3), C4(H4), C5(H5)
2.d Idealised Me refined as rotating group:
 C12(H12A,H12B,H12C), C23(H23A,H23B,H23C), C24(H24A,H24B,H24C)
;
_olex2_submission_special_instructions 'No special instructions were received'

loop_
_space_group_symop_operation_xyz
'x, y, z'
'-x+1/2, y+1/2, -z+1/2'
'-x, -y, -z'
'x-1/2, -y-1/2, z-1/2'

loop_
_atom_site_label
_atom_site_type_symbol
_atom_site_fract_x
_atom_site_fract_y
_atom_site_fract_z
_atom_site_U_iso_or_equiv
_atom_site_adp_type
_atom_site_occupancy
_atom_site_site_symmetry_order
_atom_site_calc_flag
_atom_site_refinement_flags_posn
S1 S 0.46959(7) 0.65635(4) 0.17030(3) 0.01928(15) Uani 1 1 d .
N1 N 0.3931(2) 0.55706(13) 0.19691(9) 0.0181(4) Uani 1 1 d .
N2 N 0.7675(2) 0.52493(14) 0.38422(9) 0.0226(4) Uani 1 1 d .
N3 N 0.3995(3) 0.65172(14) 0.09267(10) 0.0241(5) Uani 1 1 d .
O1 O 0.6788(2) 0.29096(12) 0.18756(8) 0.0230(4) Uani 1 1 d .
H1 H 0.750(4) 0.249(2) 0.1891(16) 0.048(10) Uiso 1 1 d .
O2 O 0.8964(2) 0.38689(13) 0.42162(9) 0.0360(5) Uani 1 1 d .
O3 O 0.5996(2) 0.63771(11) 0.32514(8) 0.0255(4) Uani 1 1 d .
O4 O 0.3911(2) 0.73447(12) 0.19474(9) 0.0308(4) Uani 1 1 d .
O5 O 0.65194(19) 0.64614(11) 0.18610(8) 0.0244(4) Uani 1 1 d .
F1 F 0.43401(19) 0.34931(9) 0.08380(7) 0.0296(3) Uani 1 1 d .
F2 F 0.2037(2) 0.28723(11) -0.01786(7) 0.0413(4) Uani 1 1 d .
F3 F 0.0529(2) 0.11765(12) -0.01300(7) 0.0442(4) Uani 1 1 d .
F4 F 0.1362(2) 0.01007(11) 0.09704(8) 0.0433(4) Uani 1 1 d .
F5 F 0.3670(2) 0.07104(10) 0.20033(7) 0.0343(4) Uani 1 1 d .
C1 C 0.2278(3) 0.52246(16) 0.16985(11) 0.0189(5) Uani 1 1 d .
C2 C 0.0848(3) 0.56980(18) 0.13576(12) 0.0256(6) Uani 1 1 d .
H2 H 0.0886 0.6349 0.1269 0.031 Uiso 1 1 calc R
C3 C -0.0634(3) 0.5180(2) 0.11537(13) 0.0314(6) Uani 1 1 d .
H3 H -0.1634 0.5480 0.0916 0.038 Uiso 1 1 calc R
C4 C -0.0690(3) 0.4226(2) 0.12892(13) 0.0318(6) Uani 1 1 d .
H4 H -0.1724 0.3887 0.1138 0.038 Uiso 1 1 calc R
C5 C 0.0732(3) 0.37630(18) 0.16407(12) 0.0253(6) Uani 1 1 d .
H5 H 0.0676 0.3116 0.1741 0.030 Uiso 1 1 calc R
C6 C 0.2246(3) 0.42696(17) 0.18431(11) 0.0184(5) Uani 1 1 d .
C7 C 0.3928(3) 0.40259(16) 0.22190(11) 0.0170(5) Uani 1 1 d .
C8 C 0.4554(3) 0.31048(16) 0.25249(11) 0.0183(5) Uani 1 1 d .
H8 H 0.3535 0.2770 0.2636 0.022 Uiso 1 1 calc R
C9 C 0.5803(3) 0.33057(16) 0.31749(11) 0.0197(5) Uani 1 1 d .
H9A H 0.6316 0.2708 0.3359 0.024 Uiso 1 1 calc R
H9B H 0.5147 0.3573 0.3494 0.024 Uiso 1 1 calc R
C10 C 0.7266(3) 0.39872(16) 0.30981(11) 0.0198(5) Uani 1 1 d .
H10 H 0.8129 0.3665 0.2879 0.024 Uiso 1 1 calc R
C11 C 0.8112(3) 0.43190(17) 0.37772(12) 0.0238(5) Uani 1 1 d .
C12 C 0.8103(3) 0.57686(19) 0.44585(12) 0.0310(6) Uani 1 1 d .
H12A H 0.9354 0.5761 0.4614 0.046 Uiso 1 1 calc GR
H12B H 0.7536 0.5477 0.4789 0.046 Uiso 1 1 calc GR
H12C H 0.7707 0.6417 0.4386 0.046 Uiso 1 1 calc GR
C13 C 0.6676(3) 0.56130(17) 0.32784(11) 0.0199(5) Uani 1 1 d .
C14 C 0.6637(3) 0.49005(16) 0.27277(11) 0.0182(5) Uani 1 1 d .
H14 H 0.7489 0.5091 0.2452 0.022 Uiso 1 1 calc R
C15 C 0.4896(3) 0.48087(16) 0.22936(11) 0.0168(5) Uani 1 1 d .
C16 C 0.5370(3) 0.24560(16) 0.20755(11) 0.0185(5) Uani 1 1 d .
H16 H 0.5819 0.1889 0.2337 0.022 Uiso 1 1 calc R
C17 C 0.4079(3) 0.21313(16) 0.14720(11) 0.0188(5) Uani 1 1 d .
C18 C 0.3632(3) 0.26494(16) 0.08976(11) 0.0209(5) Uani 1 1 d .
C19 C 0.2447(3) 0.23364(18) 0.03639(12) 0.0271(6) Uani 1 1 d .
C20 C 0.1684(3) 0.14838(18) 0.03879(12) 0.0277(6) Uani 1 1 d .
C21 C 0.2092(3) 0.09445(18) 0.09422(13) 0.0284(6) Uani 1 1 d .
C22 C 0.3278(3) 0.12723(17) 0.14718(11) 0.0229(5) Uani 1 1 d .
C23 C 0.3026(4) 0.7274(2) 0.05539(14) 0.0389(7) Uani 1 1 d .
H23A H 0.2705 0.7736 0.0859 0.058 Uiso 1 1 calc GR
H23B H 0.1982 0.7020 0.0277 0.058 Uiso 1 1 calc GR
H23C H 0.3739 0.7575 0.0275 0.058 Uiso 1 1 calc GR
C24 C 0.4464(3) 0.57242(18) 0.05618(13) 0.0298(6) Uani 1 1 d .
H24A H 0.5190 0.5937 0.0256 0.045 Uiso 1 1 calc GR
H24B H 0.3419 0.5431 0.0313 0.045 Uiso 1 1 calc GR
H24C H 0.5101 0.5268 0.0869 0.045 Uiso 1 1 calc GR

loop_
_atom_site_aniso_label
_atom_site_aniso_U_11
_atom_site_aniso_U_22
_atom_site_aniso_U_33
_atom_site_aniso_U_23
_atom_site_aniso_U_13
_atom_site_aniso_U_12
S1 0.0199(3) 0.0173(3) 0.0204(3) 0.0000(2) 0.0033(2) -0.0007(2)
N1 0.0155(10) 0.0174(10) 0.0206(10) 0.0021(8) 0.0010(8) -0.0005(8)
N2 0.0224(11) 0.0237(11) 0.0193(10) -0.0059(8) -0.0022(8) -0.0015(9)
N3 0.0271(11) 0.0226(11) 0.0208(11) 0.0049(9) 0.0001(8) 0.0016(9)
O1 0.0197(9) 0.0220(9) 0.0280(10) -0.0022(7) 0.0067(7) -0.0032(8)
O2 0.0377(11) 0.0357(11) 0.0269(10) -0.0001(8) -0.0131(8) 0.0067(9)
O3 0.0295(9) 0.0200(9) 0.0264(9) -0.0032(7) 0.0039(7) 0.0009(8)
O4 0.0352(10) 0.0210(9) 0.0377(11) -0.0035(8) 0.0109(8) 0.0033(8)
O5 0.0176(8) 0.0262(9) 0.0287(9) 0.0022(7) 0.0023(7) -0.0043(7)
F1 0.0455(9) 0.0198(7) 0.0227(7) 0.0035(6) 0.0043(6) -0.0063(7)
F2 0.0529(10) 0.0440(10) 0.0212(8) 0.0062(7) -0.0075(7) 0.0032(8)
F3 0.0391(9) 0.0585(11) 0.0292(9) -0.0120(8) -0.0080(7) -0.0152(8)
F4 0.0537(10) 0.0352(9) 0.0403(10) -0.0096(7) 0.0075(8) -0.0285(8)
F5 0.0521(10) 0.0250(8) 0.0246(8) 0.0059(6) 0.0045(7) -0.0129(7)
C1 0.0159(12) 0.0249(13) 0.0164(11) 0.0016(10) 0.0041(9) -0.0004(10)
C2 0.0214(13) 0.0280(14) 0.0276(14) 0.0082(11) 0.0052(10) 0.0037(11)
C3 0.0117(12) 0.0463(18) 0.0340(15) 0.0140(13) -0.0009(10) 0.0021(12)
C4 0.0154(13) 0.0425(17) 0.0346(15) 0.0080(13) -0.0022(11) -0.0077(12)
C5 0.0211(13) 0.0278(14) 0.0270(13) 0.0062(11) 0.0049(10) -0.0061(11)
C6 0.0150(12) 0.0258(13) 0.0145(11) 0.0016(9) 0.0027(9) -0.0001(10)
C7 0.0163(11) 0.0199(12) 0.0149(11) -0.0006(9) 0.0032(9) -0.0005(10)
C8 0.0166(12) 0.0202(12) 0.0175(11) 0.0000(9) 0.0015(9) -0.0012(10)
C9 0.0228(12) 0.0187(12) 0.0160(12) 0.0006(9) 0.0001(9) 0.0034(10)
C10 0.0176(12) 0.0220(13) 0.0177(12) -0.0037(9) -0.0021(9) 0.0013(10)
C11 0.0212(12) 0.0268(14) 0.0213(13) -0.0008(11) -0.0013(10) -0.0003(11)
C12 0.0372(15) 0.0324(15) 0.0196(13) -0.0075(11) -0.0040(11) -0.0050(12)
C13 0.0162(12) 0.0217(13) 0.0207(12) -0.0001(10) 0.0011(9) -0.0055(10)
C14 0.0171(12) 0.0194(12) 0.0171(12) -0.0019(9) 0.0004(9) 0.0000(10)
C15 0.0157(11) 0.0194(12) 0.0148(11) 0.0004(9) 0.0019(9) 0.0027(10)
C16 0.0187(12) 0.0183(12) 0.0180(12) 0.0015(9) 0.0019(9) -0.0026(10)
C17 0.0186(12) 0.0182(12) 0.0198(12) -0.0023(9) 0.0039(9) -0.0024(10)
C18 0.0245(13) 0.0181(12) 0.0199(12) -0.0016(10) 0.0035(10) -0.0038(10)
C19 0.0291(14) 0.0325(15) 0.0179(13) 0.0014(11) 0.0003(10) 0.0055(12)
C20 0.0246(13) 0.0364(16) 0.0197(13) -0.0095(11) -0.0015(10) -0.0081(12)
C21 0.0337(14) 0.0250(14) 0.0279(14) -0.0070(11) 0.0091(11) -0.0137(12)
C22 0.0297(14) 0.0211(13) 0.0181(12) 0.0007(10) 0.0050(10) -0.0027(11)
C23 0.0368(16) 0.0370(17) 0.0371(16) 0.0167(13) -0.0074(13) 0.0003(13)
C24 0.0314(14) 0.0342(15) 0.0241(13) -0.0047(11) 0.0062(11) -0.0031(12)

loop_
_atom_type_symbol
_atom_type_description
_atom_type_scat_dispersion_real
_atom_type_scat_dispersion_imag
_atom_type_scat_source
C C 0.0033 0.0016 'International Tables Vol C Tables 4.2.6.8 and 6.1.1.4'
H H 0.0000 0.0000 'International Tables Vol C Tables 4.2.6.8 and 6.1.1.4'
N N 0.0061 0.0033 'International Tables Vol C Tables 4.2.6.8 and 6.1.1.4'
O O 0.0106 0.0060 'International Tables Vol C Tables 4.2.6.8 and 6.1.1.4'
F F 0.0171 0.0103 'International Tables Vol C Tables 4.2.6.8 and 6.1.1.4'
S S 0.1246 0.1234 'International Tables Vol C Tables 4.2.6.8 and 6.1.1.4'

loop_
_geom_angle_atom_site_label_1
_geom_angle_atom_site_label_2
_geom_angle_atom_site_label_3
_geom_angle
N3 S1 N1 102.57(10)
O4 S1 N1 109.84(10)
O4 S1 N3 107.46(11)
O4 S1 O5 119.51(10)
O5 S1 N1 104.54(9)
O5 S1 N3 111.60(10)
C1 N1 S1 122.14(15)
C1 N1 C15 107.00(18)
C15 N1 S1 127.46(15)
C11 N2 C12 123.5(2)
C13 N2 C11 113.11(19)
C13 N2 C12 123.2(2)
C23 N3 S1 123.20(18)
C24 N3 S1 118.83(16)
C24 N3 C23 117.7(2)
C16 O1 H1 103(2)
C2 C1 N1 129.4(2)
C2 C1 C6 122.5(2)
C6 C1 N1 108.07(19)
C1 C2 H2 121.5
C3 C2 C1 117.0(2)
C3 C2 H2 121.5
C2 C3 H3 119.3
C2 C3 C4 121.4(2)
C4 C3 H3 119.3
C3 C4 H4 119.4
C5 C4 C3 121.2(2)
C5 C4 H4 119.4
C4 C5 H5 120.8
C4 C5 C6 118.3(2)
C6 C5 H5 120.8
C1 C6 C7 107.30(19)
C5 C6 C1 119.5(2)
C5 C6 C7 133.2(2)
C6 C7 C8 129.1(2)
C15 C7 C6 107.8(2)
C15 C7 C8 123.0(2)
C7 C8 H8 107.5
C7 C8 C9 108.06(18)
C7 C8 C16 114.55(18)
C9 C8 H8 107.5
C9 C8 C16 111.56(18)
C16 C8 H8 107.5
C8 C9 H9A 108.9
C8 C9 H9B 108.9
C8 C9 C10 113.41(18)
H9A C9 H9B 107.7
C10 C9 H9A 108.9
C10 C9 H9B 108.9
C9 C10 H10 110.3
C9 C10 C14 114.00(18)
C11 C10 C9 108.02(19)
C11 C10 H10 110.3
C11 C10 C14 103.83(18)
C14 C10 H10 110.3
N2 C11 C10 108.45(19)
O2 C11 N2 123.4(2)
O2 C11 C10 128.0(2)
N2 C12 H12A 109.5
N2 C12 H12B 109.5
N2 C12 H12C 109.5
H12A C12 H12B 109.5
H12A C12 H12C 109.5
H12B C12 H12C 109.5
N2 C13 C14 107.87(19)
O3 C13 N2 123.7(2)
O3 C13 C14 128.4(2)
C10 C14 H14 108.9
C13 C14 C10 103.57(18)
C13 C14 H14 108.9
C15 C14 C10 113.25(19)
C15 C14 C13 113.05(18)
C15 C14 H14 108.9
N1 C15 C14 124.4(2)
C7 C15 N1 109.83(19)
C7 C15 C14 125.3(2)
O1 C16 C8 110.23(18)
O1 C16 H16 107.9
O1 C16 C17 109.99(18)
C8 C16 H16 107.9
C17 C16 C8 112.63(18)
C17 C16 H16 107.9
C18 C17 C16 124.0(2)
C22 C17 C16 120.4(2)
C22 C17 C18 115.6(2)
F1 C18 C17 121.0(2)
F1 C18 C19 116.6(2)
C19 C18 C17 122.4(2)
F2 C19 C18 120.1(2)
F2 C19 C20 120.0(2)
C20 C19 C18 119.9(2)
F3 C20 C19 120.1(2)
F3 C20 C21 120.0(2)
C19 C20 C21 119.9(2)
F4 C21 C20 120.5(2)
F4 C21 C22 120.2(2)
C20 C21 C22 119.3(2)
F5 C22 C17 119.6(2)
F5 C22 C21 117.4(2)
C21 C22 C17 122.9(2)
N3 C23 H23A 109.5
N3 C23 H23B 109.5
N3 C23 H23C 109.5
H23A C23 H23B 109.5
H23A C23 H23C 109.5
H23B C23 H23C 109.5
N3 C24 H24A 109.5
N3 C24 H24B 109.5
N3 C24 H24C 109.5
H24A C24 H24B 109.5
H24A C24 H24C 109.5
H24B C24 H24C 109.5

loop_
_geom_bond_atom_site_label_1
_geom_bond_atom_site_label_2
_geom_bond_distance
S1 N1 1.6756(19)
S1 N3 1.597(2)
S1 O4 1.4165(17)
S1 O5 1.4237(16)
N1 C1 1.410(3)
N1 C15 1.422(3)
N2 C11 1.386(3)
N2 C12 1.458(3)
N2 C13 1.379(3)
N3 C23 1.458(3)
N3 C24 1.448(3)
O1 H1 0.82(3)
O1 C16 1.423(3)
O2 C11 1.207(3)
O3 C13 1.213(3)
F1 C18 1.345(3)
F2 C19 1.346(3)
F3 C20 1.342(3)
F4 C21 1.342(3)
F5 C22 1.349(3)
C1 C2 1.389(3)
C1 C6 1.398(3)
C2 H2 0.9500
C2 C3 1.382(3)
C3 H3 0.9500
C3 C4 1.394(4)
C4 H4 0.9500
C4 C5 1.385(3)
C5 H5 0.9500
C5 C6 1.393(3)
C6 C7 1.449(3)
C7 C8 1.502(3)
C7 C15 1.347(3)
C8 H8 1.0000
C8 C9 1.536(3)
C8 C16 1.539(3)
C9 H9A 0.9900
C9 H9B 0.9900
C9 C10 1.543(3)
C10 H10 1.0000
C10 C11 1.512(3)
C10 C14 1.546(3)
C12 H12A 0.9800
C12 H12B 0.9800
C12 H12C 0.9800
C13 C14 1.524(3)
C14 H14 1.0000
C14 C15 1.498(3)
C16 H16 1.0000
C16 C17 1.526(3)
C17 C18 1.387(3)
C17 C22 1.381(3)
C18 C19 1.379(3)
C19 C20 1.365(4)
C20 C21 1.368(4)
C21 C22 1.381(3)
C23 H23A 0.9800
C23 H23B 0.9800
C23 H23C 0.9800
C24 H24A 0.9800
C24 H24B 0.9800
C24 H24C 0.9800

loop_
_geom_hbond_atom_site_label_D
_geom_hbond_atom_site_label_H
_geom_hbond_atom_site_label_A
_geom_hbond_distance_DH
_geom_hbond_distance_HA
_geom_hbond_distance_DA
_geom_hbond_angle_DHA
_geom_hbond_site_symmetry_A
O1 H1 O3 0.82(3) 2.04(3) 2.847(2) 169(3) 2_645

loop_
_geom_torsion_atom_site_label_1
_geom_torsion_atom_site_label_2
_geom_torsion_atom_site_label_3
_geom_torsion_atom_site_label_4
_geom_torsion
S1 N1 C1 C2 -22.1(3)
S1 N1 C1 C6 159.42(16)
S1 N1 C15 C7 -157.82(17)
S1 N1 C15 C14 29.8(3)
N1 S1 N3 C23 127.4(2)
N1 S1 N3 C24 -58.12(19)
N1 C1 C2 C3 -179.1(2)
N1 C1 C6 C5 178.6(2)
N1 C1 C6 C7 0.5(2)
N2 C13 C14 C10 16.5(2)
N2 C13 C14 C15 139.49(19)
N3 S1 N1 C1 -38.51(19)
N3 S1 N1 C15 117.89(19)
O1 C16 C17 C18 -39.9(3)
O1 C16 C17 C22 139.7(2)
O3 C13 C14 C10 -164.5(2)
O3 C13 C14 C15 -41.5(3)
O4 S1 N1 C1 75.52(19)
O4 S1 N1 C15 -128.08(19)
O4 S1 N3 C23 11.6(2)
O4 S1 N3 C24 -173.89(18)
O5 S1 N1 C1 -155.09(17)
O5 S1 N1 C15 1.3(2)
O5 S1 N3 C23 -121.2(2)
O5 S1 N3 C24 53.3(2)
F1 C18 C19 F2 -0.8(3)
F1 C18 C19 C20 179.6(2)
F2 C19 C20 F3 0.3(4)
F2 C19 C20 C21 -179.4(2)
F3 C20 C21 F4 0.9(4)
F3 C20 C21 C22 -179.8(2)
F4 C21 C22 F5 0.7(3)
F4 C21 C22 C17 179.7(2)
C1 N1 C15 C7 1.4(2)
C1 N1 C15 C14 -170.9(2)
C1 C2 C3 C4 0.5(4)
C1 C6 C7 C8 176.7(2)
C1 C6 C7 C15 0.3(2)
C2 C1 C6 C5 0.0(3)
C2 C1 C6 C7 -178.1(2)
C2 C3 C4 C5 0.8(4)
C3 C4 C5 C6 -1.6(4)
C4 C5 C6 C1 1.2(3)
C4 C5 C6 C7 178.7(2)
C5 C6 C7 C8 -1.0(4)
C5 C6 C7 C15 -177.3(2)
C6 C1 C2 C3 -0.9(3)
C6 C7 C8 C9 -144.5(2)
C6 C7 C8 C16 90.5(3)
C6 C7 C15 N1 -1.1(2)
C6 C7 C15 C14 171.2(2)
C7 C8 C9 C10 -52.9(2)
C7 C8 C16 O1 58.1(2)
C7 C8 C16 C17 -65.1(2)
C8 C7 C15 N1 -177.73(19)
C8 C7 C15 C14 -5.5(3)
C8 C9 C10 C11 165.64(19)
C8 C9 C10 C14 50.8(3)
C8 C16 C17 C18 83.5(3)
C8 C16 C17 C22 -96.9(2)
C9 C8 C16 O1 -65.0(2)
C9 C8 C16 C17 171.72(18)
C9 C10 C11 N2 -108.8(2)
C9 C10 C11 O2 67.8(3)
C9 C10 C14 C13 100.2(2)
C9 C10 C14 C15 -22.6(3)
C10 C14 C15 N1 171.35(19)
C10 C14 C15 C7 0.2(3)
C11 N2 C13 O3 171.6(2)
C11 N2 C13 C14 -9.4(3)
C11 C10 C14 C13 -17.1(2)
C11 C10 C14 C15 -139.90(19)
C12 N2 C11 O2 -4.0(4)
C12 N2 C11 C10 172.9(2)
C12 N2 C13 O3 -3.6(4)
C12 N2 C13 C14 175.5(2)
C13 N2 C11 O2 -179.1(2)
C13 N2 C11 C10 -2.3(3)
C13 C14 C15 N1 53.9(3)
C13 C14 C15 C7 -117.2(2)
C14 C10 C11 N2 12.5(2)
C14 C10 C11 O2 -170.8(2)
C15 N1 C1 C2 177.3(2)
C15 N1 C1 C6 -1.2(2)
C15 C7 C8 C9 31.4(3)
C15 C7 C8 C16 -93.6(3)
C16 C8 C9 C10 73.9(2)
C16 C17 C18 F1 0.3(3)
C16 C17 C18 C19 -179.4(2)
C16 C17 C22 F5 -1.4(3)
C16 C17 C22 C21 179.6(2)
C17 C18 C19 F2 178.9(2)
C17 C18 C19 C20 -0.7(4)
C18 C17 C22 F5 178.2(2)
C18 C17 C22 C21 -0.7(3)
C18 C19 C20 F3 179.9(2)
C18 C19 C20 C21 0.2(4)
C19 C20 C21 F4 -179.4(2)
C19 C20 C21 C22 -0.1(4)
C20 C21 C22 F5 -178.7(2)
C20 C21 C22 C17 0.3(4)
C22 C17 C18 F1 -179.4(2)
C22 C17 C18 C19 0.9(3)
